data_7102909
loop_
_publ_author_name
'Pang, Keliang'
'Tanski, Joseph M'
'Parkin, Gerard'

_publ_section_title
;
 Reactivity of the Ni--&gt;B dative sigma-bond in the nickel boratrane
 compounds [kappa4-B(mimBut)3]NiX (X=Cl, OAc, NCS, N3): synthesis of a
 series of B-functionalized
 tris(2-mercapto-1-tert-butylimidazolyl)borato complexes, [YTmBut)]NiZ.
;
_journal_issue 8
_journal_name_full 'Chemical communications (Cambridge, England)'
_journal_page_first 1008
_journal_page_last 1010
_journal_paper_doi 10.1039/b714466k
_journal_year 2008
_chemical_formula_sum 'C27 H39 B Br Cl N6 Ni S3'
_chemical_formula_weight 728.70
_chemical_name_systematic
;
?
;
_space_group_IT_number 173
_symmetry_cell_setting hexagonal
_symmetry_space_group_name_Hall 'P 6c'
_symmetry_space_group_name_H-M 'P 63'
_atom_sites_solution_hydrogens geom
_atom_sites_solution_primary direct
_atom_sites_solution_secondary difmap
_audit_creation_method SHELXL-97
_cell_angle_alpha 90.00
_cell_angle_beta 90.00
_cell_angle_gamma 120.00
_cell_formula_units_Z 2
_cell_length_a 11.5255(3)
_cell_length_b 11.5255(3)
_cell_length_c 15.1930(10)
_cell_measurement_reflns_used 4773
_cell_measurement_temperature 243(2)
_cell_measurement_theta_max 26.48
_cell_measurement_theta_min 2.44
_cell_volume 1747.81(13)
_computing_cell_refinement 'Bruker SMART'
_computing_data_collection 'Bruker SMART'
_computing_data_reduction 'Bruker SAINT'
_computing_molecular_graphics 'Bruker SHELXTL'
_computing_publication_material 'Bruker SHELXTL'
_computing_structure_refinement 'SHELXL-97 (Sheldrick, 1997)'
_computing_structure_solution 'SHELXS-97 (Sheldrick, 1990)'
_diffrn_ambient_temperature 243(2)
_diffrn_measured_fraction_theta_full 0.981
_diffrn_measured_fraction_theta_max 0.981
_diffrn_measurement_device_type 'CCD area detector'
_diffrn_measurement_method 'phi and omega scans'
_diffrn_radiation_monochromator graphite
_diffrn_radiation_source 'fine-focus sealed tube'
_diffrn_radiation_type MoK\a
_diffrn_radiation_wavelength 0.71073
_diffrn_reflns_av_R_equivalents 0.0393
_diffrn_reflns_av_sigmaI/netI 0.0350
_diffrn_reflns_limit_h_max 6
_diffrn_reflns_limit_h_min -15
_diffrn_reflns_limit_k_max 15
_diffrn_reflns_limit_k_min -8
_diffrn_reflns_limit_l_max 19
_diffrn_reflns_limit_l_min -20
_diffrn_reflns_number 12392
_diffrn_reflns_theta_full 28.29
_diffrn_reflns_theta_max 28.29
_diffrn_reflns_theta_min 1.34
_exptl_absorpt_coefficient_mu 1.980
_exptl_absorpt_correction_T_max 0.6929
_exptl_absorpt_correction_T_min 0.6929
_exptl_absorpt_correction_type empirical
_exptl_absorpt_process_details SADABS
_exptl_crystal_colour Yellow
_exptl_crystal_density_diffrn 1.385
_exptl_crystal_density_method 'not measured'
_exptl_crystal_description Block
_exptl_crystal_F_000 752
_exptl_crystal_size_max 0.20
_exptl_crystal_size_mid 0.20
_exptl_crystal_size_min 0.20
_refine_diff_density_max 0.812
_refine_diff_density_min -0.404
_refine_diff_density_rms 0.096
_refine_ls_abs_structure_details 'Flack H D (1983), Acta Cryst. A39, 876-881'
_refine_ls_abs_structure_Flack 0.35(5)
_refine_ls_extinction_method none
_refine_ls_goodness_of_fit_ref 1.046
_refine_ls_hydrogen_treatment constr
_refine_ls_matrix_type full
_refine_ls_number_parameters 111
_refine_ls_number_reflns 2791
_refine_ls_number_restraints 1
_refine_ls_restrained_S_all 1.046
_refine_ls_R_factor_all 0.0799
_refine_ls_R_factor_gt 0.0572
_refine_ls_shift/su_max 0.000
_refine_ls_shift/su_mean 0.000
_refine_ls_structure_factor_coef Fsqd
_refine_ls_weighting_details 'calc w=1/[\s^2^(Fo^2^)+(0.0796P)^2^+3.0379P] where P=(Fo^2^+2Fc^2^)/3'
_refine_ls_weighting_scheme calc
_refine_ls_wR_factor_gt 0.1435
_refine_ls_wR_factor_ref 0.1611
_reflns_number_gt 2231
_reflns_number_total 2791
_reflns_threshold_expression >2sigma(I)
_cod_data_source_file b714466k.txt
_cod_data_source_block brtmnis5
_cod_depositor_comments
;
The following automatic conversions were performed:
'_symmetry_cell_setting' value 'Hexagonal' changed to 'hexagonal'
according to '/home/saulius/struct/CIF-dictionaries/cif_core.dic'
dictionary named 'cif_core.dic' version 2.4.1 from
2010-06-29.

'_exptl_absorpt_correction_type' value 'Empirical' changed to
'empirical' according to
'/home/saulius/struct/CIF-dictionaries/cif_core.dic' dictionary named
'cif_core.dic' version 2.4.1 from 2010-06-29.

Automatic conversion script
Id: cif_fix_enum 1527 2010-12-29 10:47:43Z saulius 
;
_cod_original_sg_symbol_H-M P6(3)
_cod_database_code 7102909

loop_
_symmetry_equiv_pos_as_xyz
'x, y, z'
'-y, x-y, z'
'-x+y, -x, z'
'-x, -y, z+1/2'
'y, -x+y, z+1/2'
'x-y, x, z+1/2'

loop_
_atom_site_label
_atom_site_type_symbol
_atom_site_fract_x
_atom_site_fract_y
_atom_site_fract_z
_atom_site_U_iso_or_equiv
_atom_site_adp_type
_atom_site_occupancy
_atom_site_symmetry_multiplicity
_atom_site_calc_flag
_atom_site_refinement_flags
_atom_site_disorder_assembly
_atom_site_disorder_group
Ni Ni 0.6667 0.3333 0.90491(9) 0.0392(3) Uani 1 3 d S . .
Br Br 0.6667 0.3333 1.06064(7) 0.0698(5) Uani 1 3 d S . .
Cl Cl 0.6667 0.3333 0.53945(17) 0.0537(7) Uani 1 3 d S . .
S S 0.46263(18) 0.19661(19) 0.84094(17) 0.0474(4) Uani 1 1 d . . .
B B 0.6667 0.3333 0.6625(8) 0.043(3) Uani 1 3 d S . .
N1 N 0.5506(6) 0.3552(6) 0.6914(4) 0.0429(13) Uani 1 1 d . . .
N2 N 0.3811(6) 0.3586(7) 0.7591(5) 0.0488(15) Uani 1 1 d . . .
C1 C 0.4631(7) 0.3018(7) 0.7617(5) 0.0390(15) Uani 1 1 d . . .
C2 C 0.5243(9) 0.4449(10) 0.6460(5) 0.053(2) Uani 1 1 d . . .
H2A H 0.5698 0.4947 0.5959 0.063 Uiso 1 1 calc R . .
C3 C 0.4211(9) 0.4471(9) 0.6873(6) 0.055(2) Uani 1 1 d . . .
H3A H 0.3828 0.4991 0.6706 0.066 Uiso 1 1 calc R . .
C4 C 0.2761(9) 0.3378(11) 0.8243(7) 0.066(3) Uani 1 1 d . . .
C5 C 0.1742(8) 0.1923(8) 0.8339(8) 0.062(2) Uani 1 1 d . . .
H5A H 0.1324 0.1566 0.7774 0.094 Uiso 1 1 calc R . .
H5B H 0.1065 0.1820 0.8761 0.094 Uiso 1 1 calc R . .
H5C H 0.2178 0.1439 0.8545 0.094 Uiso 1 1 calc R . .
C6 C 0.3453(12) 0.3996(10) 0.9130(8) 0.082(3) Uani 1 1 d . . .
H6A H 0.4107 0.4936 0.9046 0.123 Uiso 1 1 calc R . .
H6B H 0.3899 0.3528 0.9346 0.123 Uiso 1 1 calc R . .
H6C H 0.2787 0.3913 0.9555 0.123 Uiso 1 1 calc R . .
C7 C 0.2066(13) 0.4135(11) 0.7922(10) 0.092(3) Uani 1 1 d . . .
H7A H 0.2719 0.5081 0.7870 0.138 Uiso 1 1 calc R . .
H7B H 0.1378 0.4015 0.8341 0.138 Uiso 1 1 calc R . .
H7C H 0.1659 0.3789 0.7353 0.138 Uiso 1 1 calc R . .
C1S C 0.188(2) 0.119(4) 0.584(2) 0.106(7) Uiso 0.33 1 d PG A -1
H1SA H 0.2801 0.1816 0.5867 0.127 Uiso 0.33 1 calc PR A -1
C2S C 0.144(3) -0.017(5) 0.583(2) 0.106(7) Uiso 0.33 1 d PG A -1
H2SA H 0.2063 -0.0470 0.5843 0.127 Uiso 0.33 1 calc PR A -1
C3S C 0.008(3) -0.110(3) 0.579(2) 0.106(7) Uiso 0.33 1 d PG A -1
H3SA H -0.0222 -0.2018 0.5781 0.127 Uiso 0.33 1 calc PR A -1
C4S C -0.0847(19) -0.065(4) 0.5769(17) 0.106(7) Uiso 0.33 1 d PG A -1
H4SA H -0.1769 -0.1278 0.5744 0.127 Uiso 0.33 1 calc PR A -1
C5S C -0.041(3) 0.071(4) 0.578(2) 0.106(7) Uiso 0.33 1 d PG A -1
H5SA H -0.1031 0.1008 0.5769 0.127 Uiso 0.33 1 calc PR A -1
C6S C 0.096(4) 0.163(3) 0.582(2) 0.106(7) Uiso 0.33 1 d PG A -1
H6SA H 0.1254 0.2556 0.5830 0.127 Uiso 0.33 1 calc PR A -1

loop_
_atom_site_aniso_label
_atom_site_aniso_U_11
_atom_site_aniso_U_22
_atom_site_aniso_U_33
_atom_site_aniso_U_23
_atom_site_aniso_U_13
_atom_site_aniso_U_12
Ni 0.0395(5) 0.0395(5) 0.0385(7) 0.000 0.000 0.0198(2)
Br 0.0860(7) 0.0860(7) 0.0374(6) 0.000 0.000 0.0430(4)
Cl 0.0623(11) 0.0623(11) 0.0366(13) 0.000 0.000 0.0312(6)
S 0.0381(8) 0.0478(10) 0.0496(8) 0.0064(9) 0.0032(9) 0.0163(7)
B 0.048(5) 0.048(5) 0.032(5) 0.000 0.000 0.024(2)
N1 0.038(3) 0.040(3) 0.048(3) 0.008(3) 0.000(3) 0.018(3)
N2 0.034(3) 0.044(4) 0.075(4) 0.001(3) 0.002(3) 0.024(3)
C1 0.029(3) 0.040(4) 0.050(4) -0.004(3) -0.003(3) 0.018(3)
C2 0.057(5) 0.059(5) 0.055(4) 0.017(4) 0.013(4) 0.039(5)
C3 0.056(5) 0.042(4) 0.071(5) 0.003(4) -0.013(4) 0.027(4)
C4 0.046(4) 0.067(5) 0.090(7) -0.005(5) 0.013(5) 0.032(4)
C5 0.039(4) 0.046(4) 0.090(6) -0.002(5) 0.008(5) 0.012(3)
C6 0.064(6) 0.061(6) 0.101(8) -0.019(6) 0.024(6) 0.016(5)
C7 0.066(7) 0.082(7) 0.151(10) 0.023(7) 0.039(7) 0.054(7)

loop_
_atom_type_symbol
_atom_type_description
_atom_type_scat_dispersion_real
_atom_type_scat_dispersion_imag
_atom_type_scat_source
C C 0.0033 0.0016 'International Tables Vol C Tables 4.2.6.8 and 6.1.1.4'
H H 0.0000 0.0000 'International Tables Vol C Tables 4.2.6.8 and 6.1.1.4'
B B 0.0013 0.0007 'International Tables Vol C Tables 4.2.6.8 and 6.1.1.4'
N N 0.0061 0.0033 'International Tables Vol C Tables 4.2.6.8 and 6.1.1.4'
S S 0.1246 0.1234 'International Tables Vol C Tables 4.2.6.8 and 6.1.1.4'
Cl Cl 0.1484 0.1585 'International Tables Vol C Tables 4.2.6.8 and 6.1.1.4'
Br Br -0.2901 2.4595 'International Tables Vol C Tables 4.2.6.8 and 6.1.1.4'
Ni Ni 0.3393 1.1124 'International Tables Vol C Tables 4.2.6.8 and 6.1.1.4'

loop_
_geom_angle_atom_site_label_1
_geom_angle_atom_site_label_2
_geom_angle_atom_site_label_3
_geom_angle
_geom_angle_site_symmetry_1
_geom_angle_site_symmetry_3
_geom_angle_publ_flag
S Ni S 103.31(8) 2_655 . ?
S Ni S 103.31(8) 2_655 3_665 ?
S Ni S 103.31(8) . 3_665 ?
S Ni Br 115.09(7) 2_655 . ?
S Ni Br 115.09(7) . . ?
S Ni Br 115.09(7) 3_665 . ?
C1 S Ni 100.0(3) . . ?
N1 B N1 112.3(4) 2_655 3_665 ?
N1 B N1 112.3(4) 2_655 . ?
N1 B N1 112.3(4) 3_665 . ?
N1 B Cl 106.5(5) 2_655 . ?
N1 B Cl 106.5(5) 3_665 . ?
N1 B Cl 106.5(5) . . ?
C1 N1 C2 109.3(6) . . ?
C1 N1 B 130.1(6) . . ?
C2 N1 B 120.5(6) . . ?
C1 N2 C3 108.0(6) . . ?
C1 N2 C4 126.5(7) . . ?
C3 N2 C4 125.4(7) . . ?
N1 C1 N2 106.5(6) . . ?
N1 C1 S 127.1(5) . . ?
N2 C1 S 126.2(5) . . ?
C3 C2 N1 107.6(7) . . ?
C2 C3 N2 108.5(7) . . ?
N2 C4 C5 111.4(8) . . ?
N2 C4 C7 108.2(8) . . ?
C5 C4 C7 109.2(8) . . ?
N2 C4 C6 108.4(7) . . ?
C5 C4 C6 111.5(9) . . ?
C7 C4 C6 108.1(9) . . ?
C2S C1S C6S 120.0 . . ?
C1S C2S C3S 120.0 . . ?
C4S C3S C2S 120.0 . . ?
C3S C4S C5S 120.0 . . ?
C6S C5S C4S 120.0 . . ?
C5S C6S C1S 120.0 . . ?

loop_
_geom_bond_atom_site_label_1
_geom_bond_atom_site_label_2
_geom_bond_distance
_geom_bond_site_symmetry_2
_geom_bond_publ_flag
Ni S 2.292(2) 2_655 ?
Ni S 2.292(2) . ?
Ni S 2.292(2) 3_665 ?
Ni Br 2.3660(17) . ?
Cl B 1.870(13) . ?
S C1 1.707(8) . ?
B N1 1.544(7) 2_655 ?
B N1 1.544(7) 3_665 ?
B N1 1.544(7) . ?
N1 C1 1.384(10) . ?
N1 C2 1.396(10) . ?
N2 C1 1.394(9) . ?
N2 C3 1.406(11) . ?
N2 C4 1.487(10) . ?
C2 C3 1.356(13) . ?
C4 C5 1.498(13) . ?
C4 C7 1.531(15) . ?
C4 C6 1.546(15) . ?
C1S C2S 1.3900 . ?
C1S C6S 1.3900 . ?
C2S C3S 1.3900 . ?
C3S C4S 1.3900 . ?
C4S C5S 1.3900 . ?
C5S C6S 1.3900 . ?
